data_2023018
loop_
_publ_author_name
'Yotnoi, Bunlawee'
'Rujiwatra, Apinpus'

_publ_section_title
;
 Crystal structure and characterization of a new lanthanide coordination
 polymer,
 [Pr<sub>2</sub>(pydc)(phth)<sub>2</sub>(H<sub>2</sub>O)<sub>3</sub>]&#xb7;H<sub>2</sub>O.
;
_journal_coeditor_code JW2002
_journal_issue 'Pt 2'
_journal_name_full 'Acta crystallographica. Section E, Crystallographic communications'
_journal_page_first 228
_journal_page_last 231
_journal_paper_doi 10.1107/S2056989024000872
_journal_volume 80
_journal_year 2024
_chemical_formula_iupac '[Pr2 (C7 H3 N O4)2 (C8 H4 O4) (H2 O)3], H2 O'
_chemical_formula_moiety 'C23 H17 N O15 Pr2, H2 O'
_chemical_formula_sum 'C23 H19 N O16 Pr2'
_chemical_formula_weight 847.21
_chemical_name_systematic
'Poly[[triaquabis(\m~4~-phthalato)(\m~3~-pyridine-2,5-dicarboxylato)dipraseodymium] monohydrate]'
_space_group_crystal_system monoclinic
_space_group_IT_number 15
_space_group_name_Hall '-I 2ya'
_space_group_name_H-M_alt 'I 1 2/a 1'
_atom_sites_solution_hydrogens mixed
_atom_sites_solution_primary dual
_audit_creation_method
;
Olex2 1.3
(compiled 2020.11.12 svn.r5f609507 for OlexSys, GUI svn.r6408)
;
_cell_angle_alpha 90
_cell_angle_beta 93.8540(10)
_cell_angle_gamma 90
_cell_formula_units_Z 8
_cell_length_a 27.4898(4)
_cell_length_b 5.94360(10)
_cell_length_c 32.0473(5)
_cell_measurement_reflns_used 20454
_cell_measurement_temperature 293(2)
_cell_measurement_theta_max 27.2950
_cell_measurement_theta_min 1.9860
_cell_volume 5224.32(14)
_computing_cell_refinement
;
CrysAlisPro 1.171.40.58a (Rigaku OD, 2019)
;
_computing_data_collection
;
CrysAlisPro 1.171.40.58a (Rigaku OD, 2019)
;
_computing_data_reduction
;
CrysAlisPro 1.171.40.58a (Rigaku OD, 2019)
;
_computing_molecular_graphics
;
Olex2 1.3 (Dolomanov <i>et al.</i>,  2009)
;
_computing_publication_material
;
Olex2 1.3 (Dolomanov <i>et al.</i>,  2009)
;
_computing_structure_refinement
;
<i>SHELXL2018/3</i> (Sheldrick, 2015b)
;
_computing_structure_solution
;
<i>SHELXT2018/2</i> (Sheldrick, 2015a)
;
_diffrn_ambient_temperature 293(2)
_diffrn_detector 'Hybrid Pixel Array Detector'
_diffrn_detector_area_resol_mean 10.0000
_diffrn_measured_fraction_theta_full 0.997
_diffrn_measured_fraction_theta_max 0.933
_diffrn_measurement_device 'four-circle diffractometer'
_diffrn_measurement_device_type 'SuperNova, Single source at offset/far, HyPix3000'
_diffrn_measurement_method '\w scans'
_diffrn_radiation_monochromator mirror
_diffrn_radiation_probe x-ray
_diffrn_radiation_type 'Mo K\a'
_diffrn_radiation_wavelength 0.71073
_diffrn_reflns_av_R_equivalents 0.0624
_diffrn_reflns_av_unetI/netI 0.0480
_diffrn_reflns_limit_h_max 34
_diffrn_reflns_limit_h_min -32
_diffrn_reflns_limit_k_max 7
_diffrn_reflns_limit_k_min -7
_diffrn_reflns_limit_l_max 40
_diffrn_reflns_limit_l_min -40
_diffrn_reflns_number 26747
_diffrn_reflns_theta_full 25.242
_diffrn_reflns_theta_max 27.407
_diffrn_reflns_theta_min 1.890
_diffrn_source 'micro-focus sealed X-ray tube'
_exptl_absorpt_coefficient_mu 3.769
_exptl_absorpt_correction_T_max 1.00000
_exptl_absorpt_correction_T_min 0.44794
_exptl_absorpt_correction_type multi-scan
_exptl_absorpt_process_details
;
(CrysAlisPro; Rigaku OD, 2019)
;
_exptl_crystal_colour 'clear light green'
_exptl_crystal_density_diffrn 2.154
_exptl_crystal_description block
_exptl_crystal_F_000 3280
_exptl_crystal_size_max 0.3
_exptl_crystal_size_mid 0.2
_exptl_crystal_size_min 0.08
_refine_diff_density_max 1.030
_refine_diff_density_min -1.082
_refine_ls_extinction_method none
_refine_ls_goodness_of_fit_ref 1.046
_refine_ls_hydrogen_treatment constr
_refine_ls_matrix_type full
_refine_ls_number_parameters 387
_refine_ls_number_reflns 5561
_refine_ls_number_restraints 0
_refine_ls_restrained_S_all 1.046
_refine_ls_R_factor_all 0.0361
_refine_ls_R_factor_gt 0.0314
_refine_ls_shift/su_max 0.003
_refine_ls_shift/su_mean 0.000
_refine_ls_structure_factor_coef Fsqd
_refine_ls_weighting_details 'w=1/[\s^2^(Fo^2^)+(0.0445P)^2^] where P=(Fo^2^+2Fc^2^)/3'
_refine_ls_weighting_scheme calc
_refine_ls_wR_factor_gt 0.0778
_refine_ls_wR_factor_ref 0.0807
_reflns_number_gt 5004
_reflns_number_total 5561
_reflns_threshold_expression 'I > 2\s(I)'
_cod_data_source_file jw2002sup1.cif
_cod_data_source_block I
_cod_depositor_comments 'Adding full bibliography for 2023018.cif.'
_cod_original_cell_volume 5224.31(14)
_cod_database_code 2023018
_cod_database_fobs_code 2023018
_shelx_space_group_comment
;
The symmetry employed for this shelxl refinement is uniquely defined
by the following loop, which should always be used as a source of
symmetry information in preference to the above space-group names.
They are only intended as comments.
;

loop_
_space_group_symop_operation_xyz
'x, y, z'
'-x+1/2, y, -z'
'x+1/2, y+1/2, z+1/2'
'-x+1, y+1/2, -z+1/2'
'-x, -y, -z'
'x-1/2, -y, z'
'-x+1/2, -y+1/2, -z+1/2'
'x, -y+1/2, z+1/2'

loop_
_atom_site_type_symbol
_atom_site_label
_atom_site_fract_x
_atom_site_fract_y
_atom_site_fract_z
_atom_site_U_iso_or_equiv
_atom_site_adp_type
_atom_site_calc_flag
_atom_site_occupancy
_atom_site_disorder_assembly
_atom_site_disorder_group
Pr Pr1 0.57085(2) 0.43694(3) 0.52003(2) 0.01775(8) Uani d 1 . .
Pr Pr2 0.75715(2) 0.65833(3) 0.31515(2) 0.01807(8) Uani d 1 . .
O O7 0.45283(10) 1.3428(4) 0.41664(9) 0.0278(6) Uani d 1 . .
O O2 0.63896(9) -0.2639(4) 0.52143(8) 0.0258(6) Uani d 1 . .
O O12 0.80011(9) 1.3574(4) 0.27660(8) 0.0233(6) Uani d 1 . .
O O5 0.48823(9) 0.7809(4) 0.44133(8) 0.0245(6) Uani d 1 . .
O O8 0.50558(9) 1.2895(4) 0.47057(8) 0.0225(6) Uani d 1 . .
O O15W 0.79900(10) 0.9333(4) 0.35981(10) 0.0348(7) Uani d 1 . .
H H15A 0.828906 0.931811 0.368452 0.052 Uiso d 1 . .
H H15B 0.788865 1.062225 0.366759 0.052 Uiso d 1 . .
O O9 0.79607(10) 0.8562(4) 0.25842(8) 0.0247(6) Uani d 1 . .
O O4 0.74925(10) 0.3284(4) 0.36394(9) 0.0288(7) Uani d 1 . .
O O10 0.82266(10) 1.0318(4) 0.20438(9) 0.0285(6) Uani d 1 . .
O O6 0.56535(10) 0.6744(4) 0.45754(9) 0.0270(6) Uani d 1 . .
O O3 0.71029(11) 0.6308(4) 0.38190(9) 0.0332(7) Uani d 1 . .
O O14W 0.70712(9) 1.0001(4) 0.30575(9) 0.0272(6) Uani d 1 . .
H H14A 0.711517 1.058376 0.282044 0.041 Uiso d 1 . .
H H14B 0.717297 1.099306 0.323394 0.041 Uiso d 1 . .
O O11 0.84297(10) 1.5114(5) 0.32951(9) 0.0328(7) Uani d 1 . .
O O1 0.59351(10) 0.0418(4) 0.52815(9) 0.0314(7) Uani d 1 . .
N N1 0.63969(11) 0.2702(5) 0.47251(10) 0.0237(7) Uani d 1 . .
O O16W 0.89141(13) 0.9700(6) 0.38119(11) 0.0511(9) Uani d 1 . .
H H16A 0.898260 0.843887 0.370560 0.077 Uiso d 1 . .
H H16B 0.898930 0.954362 0.407190 0.077 Uiso d 1 . .
O O13W 0.63638(14) 0.3845(6) 0.58034(11) 0.0575(10) Uani d 1 . .
H H13A 0.623288 0.331315 0.601685 0.086 Uiso d 1 . .
H H13B 0.647446 0.512964 0.588387 0.086 Uiso d 1 . .
C C15 0.49303(14) 1.2686(5) 0.43171(12) 0.0201(8) Uani d 1 . .
C C22 0.88149(13) 1.2236(6) 0.29160(12) 0.0224(8) Uani d 1 . .
C C17 0.87562(14) 1.0344(6) 0.26623(12) 0.0226(8) Uani d 1 . .
C C23 0.83927(13) 1.3731(6) 0.29984(12) 0.0214(8) Uani d 1 . .
C C6 0.66161(14) 0.3836(6) 0.44322(12) 0.0236(8) Uani d 1 . .
H H6 0.650321 0.527214 0.436258 0.028 Uiso calc 1 . .
C C16 0.82826(14) 0.9752(6) 0.24196(12) 0.0209(8) Uani d 1 . .
C C2 0.65666(13) 0.0621(5) 0.48235(12) 0.0200(8) Uani d 1 . .
C C8 0.53344(13) 0.7948(5) 0.43889(12) 0.0192(8) Uani d 1 . .
C C5 0.70056(13) 0.2984(6) 0.42248(12) 0.0229(8) Uani d 1 . .
C C1 0.62796(14) -0.0633(5) 0.51323(12) 0.0196(8) Uani d 1 . .
C C14 0.52822(13) 1.1759(5) 0.40244(12) 0.0194(8) Uani d 1 . .
C C7 0.72085(14) 0.4317(6) 0.38760(12) 0.0236(9) Uani d 1 . .
C C18 0.91496(15) 0.8966(7) 0.26096(15) 0.0364(11) Uani d 1 . .
H H18 0.911010 0.769656 0.244119 0.044 Uiso calc 1 . .
C C21 0.92728(15) 1.2708(7) 0.31040(14) 0.0347(10) Uani d 1 . .
H H21 0.931630 1.397619 0.327226 0.042 Uiso calc 1 . .
C C4 0.71830(15) 0.0895(6) 0.43396(13) 0.0299(10) Uani d 1 . .
H H4 0.744967 0.029575 0.421450 0.036 Uiso calc 1 . .
C C11 0.59980(15) 1.0454(7) 0.35039(14) 0.0355(11) Uani d 1 . .
H H11 0.623695 1.001566 0.332856 0.043 Uiso calc 1 . .
C C3 0.69586(14) -0.0308(6) 0.46450(12) 0.0266(9) Uani d 1 . .
H H3 0.707294 -0.172427 0.472697 0.032 Uiso calc 1 . .
C C10 0.58662(14) 0.9040(6) 0.38164(13) 0.0271(9) Uani d 1 . .
H H10 0.602064 0.765556 0.385436 0.033 Uiso calc 1 . .
C C9 0.55037(13) 0.9663(6) 0.40764(12) 0.0213(8) Uani d 1 . .
C C13 0.54177(15) 1.3151(6) 0.37105(13) 0.0300(10) Uani d 1 . .
H H13 0.526545 1.453984 0.367252 0.036 Uiso calc 1 . .
C C12 0.57745(16) 1.2535(7) 0.34501(14) 0.0377(11) Uani d 1 . .
H H12 0.586413 1.350458 0.324088 0.045 Uiso calc 1 . .
C C19 0.96019(16) 0.9438(8) 0.28028(16) 0.0454(13) Uani d 1 . .
H H19 0.986346 0.847910 0.276856 0.054 Uiso calc 1 . .
C C20 0.96632(17) 1.1326(8) 0.30449(17) 0.0485(13) Uani d 1 . .
H H20 0.996917 1.167448 0.316952 0.058 Uiso calc 1 . .

loop_
_atom_site_aniso_label
_atom_site_aniso_U_11
_atom_site_aniso_U_22
_atom_site_aniso_U_33
_atom_site_aniso_U_12
_atom_site_aniso_U_13
_atom_site_aniso_U_23
Pr1 0.01815(13) 0.01481(12) 0.02073(14) 0.00126(7) 0.00452(9) 0.00299(8)
Pr2 0.01974(13) 0.01567(12) 0.01921(14) 0.00040(7) 0.00422(9) 0.00159(8)
O7 0.0247(15) 0.0284(14) 0.0302(17) 0.0052(12) 0.0009(13) -0.0047(12)
O2 0.0305(15) 0.0164(12) 0.0310(16) 0.0006(11) 0.0054(13) 0.0040(11)
O12 0.0186(14) 0.0230(13) 0.0278(16) 0.0040(11) -0.0032(12) 0.0000(11)
O5 0.0222(14) 0.0220(13) 0.0300(16) -0.0022(11) 0.0078(12) 0.0052(12)
O8 0.0312(15) 0.0179(12) 0.0184(15) -0.0023(11) 0.0024(12) -0.0003(11)
O15W 0.0267(16) 0.0304(15) 0.046(2) 0.0023(12) -0.0064(15) -0.0147(14)
O9 0.0262(15) 0.0207(12) 0.0280(16) -0.0066(11) 0.0077(12) 0.0032(11)
O4 0.0362(17) 0.0229(13) 0.0292(17) 0.0071(12) 0.0155(14) 0.0060(11)
O10 0.0278(15) 0.0332(15) 0.0245(16) -0.0063(12) 0.0020(12) 0.0058(12)
O6 0.0262(15) 0.0261(14) 0.0288(16) 0.0055(11) 0.0032(13) 0.0105(12)
O3 0.052(2) 0.0198(13) 0.0305(17) 0.0036(13) 0.0216(15) 0.0004(12)
O14W 0.0332(16) 0.0228(13) 0.0256(16) 0.0057(12) 0.0024(13) 0.0019(11)
O11 0.0314(16) 0.0359(15) 0.0299(17) 0.0070(13) -0.0053(13) -0.0145(13)
O1 0.0379(17) 0.0202(13) 0.0386(18) 0.0036(12) 0.0206(14) 0.0074(12)
N1 0.0259(17) 0.0156(14) 0.0306(19) 0.0024(13) 0.0097(15) 0.0037(14)
O16W 0.046(2) 0.059(2) 0.046(2) 0.0062(18) -0.0142(18) 0.0038(17)
O13W 0.072(3) 0.054(2) 0.044(2) 0.0244(19) -0.0162(19) 0.0018(17)
C15 0.023(2) 0.0133(16) 0.024(2) -0.0063(15) 0.0044(17) 0.0010(15)
C22 0.021(2) 0.0225(18) 0.023(2) 0.0021(16) 0.0008(16) 0.0015(16)
C17 0.023(2) 0.0228(18) 0.022(2) 0.0010(16) 0.0028(16) 0.0041(16)
C23 0.020(2) 0.0191(17) 0.025(2) 0.0008(15) 0.0029(17) 0.0022(16)
C6 0.030(2) 0.0174(16) 0.024(2) 0.0029(16) 0.0075(18) 0.0038(16)
C16 0.021(2) 0.0173(17) 0.025(2) 0.0039(15) 0.0078(17) 0.0030(16)
C2 0.020(2) 0.0177(17) 0.022(2) 0.0009(14) 0.0037(16) -0.0003(15)
C8 0.022(2) 0.0146(16) 0.021(2) 0.0011(15) 0.0046(16) -0.0022(15)
C5 0.024(2) 0.0221(18) 0.023(2) 0.0001(16) 0.0077(17) 0.0028(16)
C1 0.023(2) 0.0170(17) 0.019(2) -0.0009(15) 0.0020(16) 0.0020(14)
C14 0.0198(19) 0.0174(17) 0.021(2) -0.0037(14) 0.0003(16) 0.0019(14)
C7 0.028(2) 0.0210(19) 0.023(2) -0.0004(16) 0.0091(18) 0.0012(16)
C18 0.027(2) 0.035(2) 0.047(3) 0.0083(19) 0.004(2) -0.007(2)
C21 0.026(2) 0.034(2) 0.044(3) 0.0017(19) -0.001(2) -0.009(2)
C4 0.029(2) 0.0241(19) 0.039(3) 0.0037(17) 0.014(2) 0.0032(18)
C11 0.029(2) 0.046(3) 0.033(3) -0.0025(19) 0.015(2) 0.003(2)
C3 0.032(2) 0.0202(18) 0.029(2) 0.0065(16) 0.0095(18) 0.0060(16)
C10 0.028(2) 0.0261(19) 0.028(2) 0.0016(17) 0.0112(18) 0.0018(17)
C9 0.0182(19) 0.0225(18) 0.024(2) -0.0012(15) 0.0035(16) 0.0002(16)
C13 0.039(3) 0.0239(19) 0.027(2) 0.0015(17) 0.005(2) 0.0052(17)
C12 0.043(3) 0.039(2) 0.033(3) -0.006(2) 0.018(2) 0.014(2)
C19 0.026(2) 0.053(3) 0.056(3) 0.018(2) 0.000(2) -0.010(3)
C20 0.018(2) 0.063(3) 0.063(4) 0.002(2) -0.008(2) -0.012(3)

loop_
_atom_type_symbol
_atom_type_description
_atom_type_scat_dispersion_real
_atom_type_scat_dispersion_imag
_atom_type_scat_source
C C 0.0033 0.0016 'International Tables Vol C Tables 4.2.6.8 and 6.1.1.4'
H H 0.0000 0.0000 'International Tables Vol C Tables 4.2.6.8 and 6.1.1.4'
N N 0.0061 0.0033 'International Tables Vol C Tables 4.2.6.8 and 6.1.1.4'
O O 0.0106 0.0060 'International Tables Vol C Tables 4.2.6.8 and 6.1.1.4'
Pr Pr -0.2180 2.8214 'International Tables Vol C Tables 4.2.6.8 and 6.1.1.4'

loop_
_geom_angle_atom_site_label_1
_geom_angle_atom_site_label_2
_geom_angle_atom_site_label_3
_geom_angle_site_symmetry_1
_geom_angle_site_symmetry_3
_geom_angle
_geom_angle_publ_flag
O7 Pr1 Pr1 5_676 5_666 82.31(6) ?
O7 Pr1 O2 5_676 1_565 81.68(8) ?
O7 Pr1 O8 5_676 5_676 49.76(8) ?
O7 Pr1 N1 5_676 . 150.37(10) ?
O7 Pr1 O13W 5_676 . 70.46(10) ?
O7 Pr1 C15 5_676 5_676 24.63(10) ?
O2 Pr1 Pr1 1_565 5_666 123.65(6) ?
O2 Pr1 O8 1_565 5_676 98.79(7) ?
O2 Pr1 N1 1_565 . 74.17(8) ?
O2 Pr1 C15 1_565 5_676 92.20(8) ?
O5 Pr1 Pr1 5_666 5_666 67.00(6) ?
O5 Pr1 O7 5_666 5_676 69.95(8) ?
O5 Pr1 O2 5_666 1_565 148.44(9) ?
O5 Pr1 O8 5_666 5_676 73.52(7) ?
O5 Pr1 N1 5_666 . 126.85(8) ?
O5 Pr1 O13W 5_666 . 90.61(11) ?
O5 Pr1 C15 5_666 5_676 67.57(8) ?
O8 Pr1 Pr1 1_545 5_666 39.54(6) ?
O8 Pr1 Pr1 5_676 5_666 35.83(6) ?
O8 Pr1 O7 1_545 5_676 118.78(9) ?
O8 Pr1 O2 1_545 1_565 138.56(8) ?
O8 Pr1 O5 1_545 5_666 70.29(9) ?
O8 Pr1 O8 1_545 5_676 75.37(8) ?
O8 Pr1 N1 5_676 . 150.31(9) ?
O8 Pr1 N1 1_545 . 90.82(9) ?
O8 Pr1 O13W 1_545 . 151.68(10) ?
O8 Pr1 C15 1_545 5_676 96.50(10) ?
O8 Pr1 C15 5_676 5_676 25.31(9) ?
O6 Pr1 Pr1 . 5_666 68.41(6) ?
O6 Pr1 O7 . 5_676 110.62(9) ?
O6 Pr1 O2 . 1_565 67.76(9) ?
O6 Pr1 O5 . 5_666 134.86(9) ?
O6 Pr1 O8 . 1_545 71.19(9) ?
O6 Pr1 O8 . 5_676 74.76(8) ?
O6 Pr1 N1 . . 75.93(9) ?
O6 Pr1 O13W . . 133.39(12) ?
O6 Pr1 C15 . 5_676 94.57(9) ?
O1 Pr1 Pr1 . 5_666 116.18(7) ?
O1 Pr1 O7 . 5_676 119.27(9) ?
O1 Pr1 O2 . 1_565 118.80(9) ?
O1 Pr1 O5 . 5_666 67.30(8) ?
O1 Pr1 O8 . 5_676 140.00(8) ?
O1 Pr1 O8 . 1_545 84.05(9) ?
O1 Pr1 O6 . . 130.10(9) ?
O1 Pr1 N1 . . 61.47(8) ?
O1 Pr1 O13W . . 69.03(11) ?
O1 Pr1 C15 . 5_676 131.64(9) ?
N1 Pr1 Pr1 . 5_666 125.47(7) ?
N1 Pr1 C15 . 5_676 165.50(9) ?
O13W Pr1 Pr1 . 5_666 149.66(8) ?
O13W Pr1 O2 . 1_565 66.39(11) ?
O13W Pr1 O8 . 5_676 120.15(9) ?
O13W Pr1 N1 . . 84.09(11) ?
O13W Pr1 C15 . 5_676 95.07(11) ?
C15 Pr1 Pr1 5_676 5_666 58.24(8) ?
O12 Pr2 O9 1_545 7_665 78.00(8) ?
O12 Pr2 O4 1_545 . 79.32(8) ?
O12 Pr2 O3 1_545 . 129.85(8) ?
O12 Pr2 O11 1_545 1_545 51.70(9) ?
O12 Pr2 C23 1_545 1_545 26.01(9) ?
O12 Pr2 C16 1_545 7_665 83.43(9) ?
O15W Pr2 O12 . 1_545 123.55(9) ?
O15W Pr2 O9 . 7_665 138.66(9) ?
O15W Pr2 O9 . . 84.33(10) ?
O15W Pr2 O4 . . 102.48(10) ?
O15W Pr2 O10 . 7_665 145.79(9) ?
O15W Pr2 O3 . . 78.21(10) ?
O15W Pr2 O14W . . 75.74(9) ?
O15W Pr2 O11 . 1_545 73.99(9) ?
O15W Pr2 C23 . 1_545 98.70(10) ?
O15W Pr2 C16 . 7_665 150.18(9) ?
O9 Pr2 O12 . 1_545 74.68(8) ?
O9 Pr2 O9 . 7_665 66.86(9) ?
O9 Pr2 O4 . . 152.26(8) ?
O9 Pr2 O10 . 7_665 116.47(9) ?
O9 Pr2 O3 . . 155.19(8) ?
O9 Pr2 O11 . 1_545 81.57(9) ?
O9 Pr2 C23 7_665 1_545 102.54(10) ?
O9 Pr2 C23 . 1_545 76.84(9) ?
O9 Pr2 C16 . 7_665 92.12(10) ?
O9 Pr2 C16 7_665 7_665 25.27(8) ?
O4 Pr2 O9 . 7_665 116.93(9) ?
O4 Pr2 O3 . . 50.80(8) ?
O4 Pr2 O11 . 1_545 74.77(9) ?
O4 Pr2 C23 . 1_545 75.56(9) ?
O4 Pr2 C16 . 7_665 94.37(10) ?
O10 Pr2 O12 7_665 1_545 89.35(8) ?
O10 Pr2 O9 7_665 7_665 49.64(8) ?
O10 Pr2 O4 7_665 . 72.22(9) ?
O10 Pr2 O3 7_665 . 72.59(9) ?
O10 Pr2 O11 7_665 1_545 132.78(8) ?
O10 Pr2 C23 7_665 1_545 111.90(10) ?
O10 Pr2 C16 7_665 7_665 24.37(8) ?
O3 Pr2 O9 . 7_665 116.93(9) ?
O3 Pr2 C23 . 1_545 122.92(10) ?
O3 Pr2 C16 . 7_665 94.34(10) ?
O14W Pr2 O12 . 1_545 143.58(9) ?
O14W Pr2 O9 . 7_665 69.69(8) ?
O14W Pr2 O9 . . 77.46(8) ?
O14W Pr2 O4 . . 130.24(8) ?
O14W Pr2 O10 . 7_665 82.48(9) ?
O14W Pr2 O3 . . 81.23(9) ?
O14W Pr2 O11 . 1_545 144.54(9) ?
O14W Pr2 C23 . 1_545 154.13(9) ?
O14W Pr2 C16 . 7_665 74.59(9) ?
O11 Pr2 O9 1_545 7_665 126.43(8) ?
O11 Pr2 O3 1_545 . 109.85(9) ?
O11 Pr2 C23 1_545 1_545 25.69(10) ?
O11 Pr2 C16 1_545 7_665 134.86(9) ?
C23 Pr2 C16 1_545 7_665 109.32(10) ?
C15 O7 Pr1 . 5_676 98.1(2) ?
C1 O2 Pr1 . 1_545 119.2(2) ?
C23 O12 Pr2 . 1_565 93.8(2) ?
C8 O5 Pr1 . 5_666 138.9(2) ?
Pr1 O8 Pr1 1_565 5_676 104.62(8) ?
C15 O8 Pr1 . 1_565 142.8(2) ?
C15 O8 Pr1 . 5_676 90.4(2) ?
Pr2 O15W H15A . . 126.8 ?
Pr2 O15W H15B . . 127.9 ?
H15A O15W H15B . . 104.5 ?
Pr2 O9 Pr2 . 7_665 113.13(9) ?
C16 O9 Pr2 . . 156.4(3) ?
C16 O9 Pr2 . 7_665 90.4(2) ?
C7 O4 Pr2 . . 94.3(2) ?
C16 O10 Pr2 . 7_665 99.7(2) ?
C8 O6 Pr1 . . 136.3(2) ?
C7 O3 Pr2 . . 93.4(2) ?
Pr2 O14W H14A . . 109.5 ?
Pr2 O14W H14B . . 109.6 ?
H14A O14W H14B . . 104.5 ?
C23 O11 Pr2 . 1_565 93.5(2) ?
C1 O1 Pr1 . . 129.2(2) ?
C6 N1 Pr1 . . 125.4(2) ?
C6 N1 C2 . . 117.5(3) ?
C2 N1 Pr1 . . 116.7(2) ?
H16A O16W H16B . . 104.5 ?
Pr1 O13W H13A . . 109.6 ?
Pr1 O13W H13B . . 109.6 ?
H13A O13W H13B . . 104.4 ?
O7 C15 Pr1 . 5_676 57.32(19) ?
O7 C15 O8 . . 121.0(3) ?
O7 C15 C14 . . 118.5(3) ?
O8 C15 Pr1 . 5_676 64.34(18) ?
O8 C15 C14 . . 120.2(3) ?
C14 C15 Pr1 . 5_676 165.5(2) ?
C17 C22 C23 . . 121.4(3) ?
C21 C22 C17 . . 118.9(3) ?
C21 C22 C23 . . 119.6(3) ?
C22 C17 C16 . . 123.4(3) ?
C18 C17 C22 . . 119.5(4) ?
C18 C17 C16 . . 117.1(3) ?
O12 C23 Pr2 . 1_565 60.15(18) ?
O12 C23 C22 . . 119.2(3) ?
O11 C23 Pr2 . 1_565 60.80(19) ?
O11 C23 O12 . . 121.0(3) ?
O11 C23 C22 . . 119.8(4) ?
C22 C23 Pr2 . 1_565 179.4(3) ?
N1 C6 H6 . . 118.3 ?
N1 C6 C5 . . 123.4(3) ?
C5 C6 H6 . . 118.3 ?
O9 C16 Pr2 . 7_665 64.3(2) ?
O9 C16 C17 . . 120.9(3) ?
O10 C16 Pr2 . 7_665 56.0(2) ?
O10 C16 O9 . . 120.3(4) ?
O10 C16 C17 . . 118.6(3) ?
C17 C16 Pr2 . 7_665 172.4(2) ?
N1 C2 C1 . . 114.8(3) ?
N1 C2 C3 . . 122.7(3) ?
C3 C2 C1 . . 122.5(3) ?
O5 C8 C9 . . 115.7(3) ?
O6 C8 O5 . . 126.7(3) ?
O6 C8 C9 . . 117.5(3) ?
C6 C5 C7 . . 119.8(3) ?
C4 C5 C6 . . 118.1(3) ?
C4 C5 C7 . . 122.1(3) ?
O2 C1 O1 . . 124.8(3) ?
O2 C1 C2 . . 118.6(3) ?
O1 C1 C2 . . 116.5(3) ?
C9 C14 C15 . . 123.4(3) ?
C13 C14 C15 . . 117.1(3) ?
C13 C14 C9 . . 119.3(3) ?
O4 C7 C5 . . 117.2(3) ?
O3 C7 O4 . . 121.4(3) ?
O3 C7 C5 . . 121.4(3) ?
C17 C18 H18 . . 119.5 ?
C17 C18 C19 . . 121.1(4) ?
C19 C18 H18 . . 119.5 ?
C22 C21 H21 . . 119.6 ?
C20 C21 C22 . . 120.9(4) ?
C20 C21 H21 . . 119.6 ?
C5 C4 H4 . . 120.4 ?
C5 C4 C3 . . 119.2(3) ?
C3 C4 H4 . . 120.4 ?
C10 C11 H11 . . 120.0 ?
C10 C11 C12 . . 120.0(4) ?
C12 C11 H11 . . 120.0 ?
C2 C3 C4 . . 119.0(3) ?
C2 C3 H3 . . 120.5 ?
C4 C3 H3 . . 120.5 ?
C11 C10 H10 . . 119.7 ?
C11 C10 C9 . . 120.5(4) ?
C9 C10 H10 . . 119.7 ?
C14 C9 C8 . . 121.8(3) ?
C10 C9 C8 . . 118.6(3) ?
C10 C9 C14 . . 119.5(3) ?
C14 C13 H13 . . 119.2 ?
C14 C13 C12 . . 121.5(4) ?
C12 C13 H13 . . 119.2 ?
C11 C12 H12 . . 120.4 ?
C13 C12 C11 . . 119.3(3) ?
C13 C12 H12 . . 120.4 ?
C18 C19 H19 . . 120.2 ?
C20 C19 C18 . . 119.6(4) ?
C20 C19 H19 . . 120.2 ?
C21 C20 H20 . . 120.0 ?
C19 C20 C21 . . 120.0(4) ?
C19 C20 H20 . . 120.0 ?

loop_
_geom_bond_atom_site_label_1
_geom_bond_atom_site_label_2
_geom_bond_site_symmetry_2
_geom_bond_distance
_geom_bond_publ_flag
Pr1 Pr1 5_666 4.0877(4) ?
Pr1 O7 5_676 2.536(3) yes
Pr1 O2 1_565 2.580(2) yes
Pr1 O5 5_666 2.473(2) yes
Pr1 O8 5_676 2.689(2) yes
Pr1 O8 1_545 2.473(3) yes
Pr1 O6 . 2.446(3) yes
Pr1 O1 . 2.439(2) yes
Pr1 N1 . 2.696(3) yes
Pr1 O13W . 2.571(4) yes
Pr1 C15 5_676 2.984(4) ?
Pr2 O12 1_545 2.514(2) yes
Pr2 O15W . 2.413(3) yes
Pr2 O9 7_665 2.691(3) yes
Pr2 O9 . 2.469(2) yes
Pr2 O4 . 2.526(2) yes
Pr2 O10 7_665 2.510(3) yes
Pr2 O3 . 2.575(3) yes
Pr2 O14W . 2.460(2) yes
Pr2 O11 1_545 2.529(3) yes
Pr2 C23 1_545 2.891(4) ?
Pr2 C16 7_665 2.986(4) ?
O7 C15 . 1.256(5) ?
O2 C1 . 1.254(4) ?
O12 C23 . 1.271(4) ?
O5 C8 . 1.253(4) ?
O8 C15 . 1.276(4) ?
O15W H15A . 0.8498 ?
O15W H15B . 0.8499 ?
O9 C16 . 1.274(4) ?
O4 C7 . 1.281(4) ?
O10 C16 . 1.250(4) ?
O6 C8 . 1.252(4) ?
O3 C7 . 1.229(4) ?
O14W H14A . 0.8511 ?
O14W H14B . 0.8512 ?
O11 C23 . 1.256(4) ?
O1 C1 . 1.255(4) ?
N1 C6 . 1.332(4) ?
N1 C2 . 1.352(4) ?
O16W H16A . 0.8495 ?
O16W H16B . 0.8500 ?
O13W H13A . 0.8548 ?
O13W H13B . 0.8552 ?
C15 C14 . 1.497(5) ?
C22 C17 . 1.391(5) ?
C22 C23 . 1.499(5) ?
C22 C21 . 1.387(5) ?
C17 C16 . 1.513(5) ?
C17 C18 . 1.376(5) ?
C6 H6 . 0.9300 ?
C6 C5 . 1.393(5) ?
C2 C1 . 1.504(5) ?
C2 C3 . 1.370(5) ?
C8 C9 . 1.523(5) ?
C5 C7 . 1.507(5) ?
C5 C4 . 1.375(5) ?
C14 C9 . 1.392(5) ?
C14 C13 . 1.373(5) ?
C18 H18 . 0.9300 ?
C18 C19 . 1.380(6) ?
C21 H21 . 0.9300 ?
C21 C20 . 1.374(6) ?
C4 H4 . 0.9300 ?
C4 C3 . 1.390(5) ?
C11 H11 . 0.9300 ?
C11 C10 . 1.375(5) ?
C11 C12 . 1.386(5) ?
C3 H3 . 0.9300 ?
C10 H10 . 0.9300 ?
C10 C9 . 1.391(5) ?
C13 H13 . 0.9300 ?
C13 C12 . 1.379(5) ?
C12 H12 . 0.9300 ?
C19 H19 . 0.9300 ?
C19 C20 . 1.368(6) ?
C20 H20 . 0.9300 ?

loop_
_geom_hbond_atom_site_label_D
_geom_hbond_atom_site_label_H
_geom_hbond_atom_site_label_A
_geom_hbond_site_symmetry_A
_geom_hbond_distance_DH
_geom_hbond_distance_HA
_geom_hbond_distance_DA
_geom_hbond_angle_DHA
_geom_hbond_publ_flag
O13W H13A O11 2_646 0.85 2.57 3.003(5) 112.7 yes
O13W H13A O16W 2_646 0.85 2.26 2.881(5) 129.6 yes
O13W H13B O2 1_565 0.86 2.52 2.820(4) 101.7 yes
O14W H14A O12 7_675 0.85 1.95 2.766(4) 160.2 yes
O14W H14B O4 1_565 0.85 2.04 2.887(4) 173.7 yes
O14W H14B O10 7_675 0.85 2.58 2.912(4) 104.2 yes
O15W H15A O16W . 0.85 1.75 2.595(4) 170.3 yes
O15W H15B O4 1_565 0.85 1.92 2.725(3) 157.7 yes
O16W H16B O7 6_675 0.85 2.31 2.709(4) 108.9 yes
O16W H16B O1 2_666 0.85 2.13 2.938(5) 158.0 yes
C11 H11 O14W . 0.93 2.51 3.375(5) 155.6 yes

loop_
_geom_torsion_atom_site_label_1
_geom_torsion_atom_site_label_2
_geom_torsion_atom_site_label_3
_geom_torsion_atom_site_label_4
_geom_torsion_site_symmetry_1
_geom_torsion_site_symmetry_2
_geom_torsion_site_symmetry_3
_geom_torsion_site_symmetry_4
_geom_torsion
_geom_torsion_publ_flag
Pr1 O7 C15 O8 5_676 . . . 10.0(3) ?
Pr1 O7 C15 C14 5_676 . . . -163.8(2) ?
Pr1 O2 C1 O1 1_545 . . . 46.5(5) ?
Pr1 O2 C1 C2 1_545 . . . -131.6(3) ?
Pr1 O5 C8 O6 5_666 . . . 3.6(6) ?
Pr1 O5 C8 C9 5_666 . . . 179.2(2) ?
Pr1 O8 C15 Pr1 1_565 . . 5_676 -115.2(3) ?
Pr1 O8 C15 O7 1_565 . . . -124.5(4) ?
Pr1 O8 C15 O7 5_676 . . . -9.3(3) ?
Pr1 O8 C15 C14 5_676 . . . 164.4(3) ?
Pr1 O8 C15 C14 1_565 . . . 49.2(5) ?
Pr1 O6 C8 O5 . . . . -21.5(6) ?
Pr1 O6 C8 C9 . . . . 162.9(2) ?
Pr1 O1 C1 O2 . . . . 174.8(3) ?
Pr1 O1 C1 C2 . . . . -7.1(5) ?
Pr1 N1 C6 C5 . . . . 173.0(3) ?
Pr1 N1 C2 C1 . . . . 11.0(4) ?
Pr1 N1 C2 C3 . . . . -171.3(3) ?
Pr1 C15 C14 C9 5_676 . . . 161.5(9) ?
Pr1 C15 C14 C13 5_676 . . . -13.1(13) ?
Pr2 O12 C23 O11 1_565 . . . -0.1(4) ?
Pr2 O12 C23 C22 1_565 . . . 179.8(3) ?
Pr2 O9 C16 Pr2 . . . 7_665 -176.4(6) ?
Pr2 O9 C16 O10 7_665 . . . 1.1(3) ?
Pr2 O9 C16 O10 . . . . -175.3(4) ?
Pr2 O9 C16 C17 . . . . 9.8(8) ?
Pr2 O9 C16 C17 7_665 . . . -173.8(3) ?
Pr2 O4 C7 O3 . . . . -4.0(4) ?
Pr2 O4 C7 C5 . . . . 175.5(3) ?
Pr2 O10 C16 O9 7_665 . . . -1.2(4) ?
Pr2 O10 C16 C17 7_665 . . . 173.8(3) ?
Pr2 O3 C7 O4 . . . . 3.9(4) ?
Pr2 O3 C7 C5 . . . . -175.5(3) ?
Pr2 O11 C23 O12 1_565 . . . 0.1(4) ?
Pr2 O11 C23 C22 1_565 . . . -179.8(3) ?
O7 C15 C14 C9 . . . . -129.3(4) ?
O7 C15 C14 C13 . . . . 56.1(5) ?
O5 C8 C9 C14 . . . . 39.7(5) ?
O5 C8 C9 C10 . . . . -135.6(4) ?
O8 C15 C14 C9 . . . . 56.9(5) ?
O8 C15 C14 C13 . . . . -117.7(4) ?
O6 C8 C9 C14 . . . . -144.3(4) ?
O6 C8 C9 C10 . . . . 40.4(5) ?
N1 C6 C5 C7 . . . . 175.6(4) ?
N1 C6 C5 C4 . . . . -2.4(6) ?
N1 C2 C1 O2 . . . . 174.4(3) ?
N1 C2 C1 O1 . . . . -3.9(5) ?
N1 C2 C3 C4 . . . . -2.2(6) ?
C15 C14 C9 C8 . . . . 11.8(6) ?
C15 C14 C9 C10 . . . . -172.9(4) ?
C15 C14 C13 C12 . . . . 173.7(4) ?
C22 C17 C16 O9 . . . . -88.4(4) ?
C22 C17 C16 O10 . . . . 96.6(4) ?
C22 C17 C18 C19 . . . . -0.3(6) ?
C22 C21 C20 C19 . . . . -0.9(8) ?
C17 C22 C23 O12 . . . . -15.5(5) ?
C17 C22 C23 O11 . . . . 164.4(4) ?
C17 C22 C21 C20 . . . . -0.5(6) ?
C17 C18 C19 C20 . . . . -1.1(7) ?
C23 C22 C17 C16 . . . . 5.7(6) ?
C23 C22 C17 C18 . . . . -177.2(4) ?
C23 C22 C21 C20 . . . . 177.9(4) ?
C6 N1 C2 C1 . . . . -175.6(3) ?
C6 N1 C2 C3 . . . . 2.1(6) ?
C6 C5 C7 O4 . . . . -165.8(4) ?
C6 C5 C7 O3 . . . . 13.7(6) ?
C6 C5 C4 C3 . . . . 2.2(6) ?
C16 C17 C18 C19 . . . . 176.9(4) ?
C2 N1 C6 C5 . . . . 0.2(6) ?
C5 C4 C3 C2 . . . . 0.0(6) ?
C1 C2 C3 C4 . . . . 175.3(4) ?
C14 C13 C12 C11 . . . . 0.7(7) ?
C7 C5 C4 C3 . . . . -175.8(4) ?
C18 C17 C16 O9 . . . . 94.5(4) ?
C18 C17 C16 O10 . . . . -80.5(5) ?
C18 C19 C20 C21 . . . . 1.8(8) ?
C21 C22 C17 C16 . . . . -175.8(4) ?
C21 C22 C17 C18 . . . . 1.2(6) ?
C21 C22 C23 O12 . . . . 166.1(4) ?
C21 C22 C23 O11 . . . . -14.0(6) ?
C4 C5 C7 O4 . . . . 12.2(6) ?
C4 C5 C7 O3 . . . . -168.4(4) ?
C11 C10 C9 C8 . . . . 173.9(4) ?
C11 C10 C9 C14 . . . . -1.5(6) ?
C3 C2 C1 O2 . . . . -3.4(6) ?
C3 C2 C1 O1 . . . . 178.4(4) ?
C10 C11 C12 C13 . . . . -0.6(7) ?
C9 C14 C13 C12 . . . . -1.2(6) ?
C13 C14 C9 C8 . . . . -173.7(4) ?
C13 C14 C9 C10 . . . . 1.6(6) ?
C12 C11 C10 C9 . . . . 1.0(7) ?
